data_7233023
loop_
_publ_author_name
'Fan, Shuxiang'
'Kiyota, Yasuhiro'
'Iijima, Kodai'
'Ryo, Suho'
'Kawamoto, Tadashi'
'Le Gal, Yann'
'Lorcy, Dominique'
'Mori, Takehiko'

_publ_section_title
;
 Charge-transfer complexes of sulfur-rich acceptors derived from
 birhodanines
;
_journal_issue 35
_journal_name_full CrystEngComm
_journal_page_first 5227
_journal_paper_doi 10.1039/C9CE00952C
_journal_volume 21
_journal_year 2019
_chemical_formula_moiety 'C30 H22 N2 O2 S4'
_chemical_formula_sum 'C30 H22 N2 O2 S4'
_chemical_formula_weight 570.76
_space_group_IT_number 2
_space_group_name_Hall '-P 1'
_space_group_name_H-M_alt 'P -1'
_symmetry_cell_setting triclinic
_symmetry_Int_Tables_number 2
_symmetry_space_group_name_Hall '-P 1'
_symmetry_space_group_name_H-M 'P -1'
_atom_sites_solution_hydrogens geom
_atom_sites_solution_primary direct
_atom_sites_solution_secondary difmap
_audit_update_record
;
2019-06-18 deposited with the CCDC.    2019-07-04 downloaded from the CCDC.
;
_cell_angle_alpha 92.52(3)
_cell_angle_beta 103.51(3)
_cell_angle_gamma 97.61(4)
_cell_formula_units_Z 1
_cell_length_a 7.326(3)
_cell_length_b 8.145(4)
_cell_length_c 11.233(4)
_cell_measurement_reflns_used 20
_cell_measurement_temperature 298
_cell_measurement_theta_max 17.11
_cell_measurement_theta_min 12.51
_cell_volume 644.0(5)
_computing_cell_refinement WinAFC
_computing_data_collection WinAFC
_computing_data_reduction WinAFC
_computing_molecular_graphics 'CrystalStructure 4.0'
_computing_publication_material 'CrystalStructure 4.0 (Rigaku, 2010)'
_computing_structure_refinement 'SHELXL97 (Sheldrick, 2008)'
_computing_structure_solution 'Il Milione (Burla, et al., 2007)'
_diffrn_ambient_temperature 298
_diffrn_measured_fraction_theta_full 0.999
_diffrn_measured_fraction_theta_max 0.999
_diffrn_measurement_device_type 'Rigaku AFC7R'
_diffrn_measurement_method \w-2\q
_diffrn_radiation_type 'Mo K\a'
_diffrn_radiation_wavelength 0.71069
_diffrn_reflns_av_R_equivalents 0.0735
_diffrn_reflns_limit_h_max 10
_diffrn_reflns_limit_h_min -10
_diffrn_reflns_limit_k_max 11
_diffrn_reflns_limit_k_min -11
_diffrn_reflns_limit_l_max 15
_diffrn_reflns_limit_l_min -8
_diffrn_reflns_number 4397
_diffrn_reflns_theta_full 30.01
_diffrn_reflns_theta_max 30.01
_diffrn_standards_decay_% -0.579
_diffrn_standards_interval_count 150
_diffrn_standards_number 3
_exptl_absorpt_coefficient_mu 0.402
_exptl_absorpt_correction_type none
_exptl_crystal_colour colorless
_exptl_crystal_density_diffrn 1.472
_exptl_crystal_density_method 'not measured'
_exptl_crystal_description prismatic
_exptl_crystal_F_000 296.00
_exptl_crystal_size_max 0.200
_exptl_crystal_size_mid 0.200
_exptl_crystal_size_min 0.200
_refine_diff_density_max 0.580
_refine_diff_density_min -0.600
_refine_ls_extinction_method none
_refine_ls_goodness_of_fit_ref 0.967
_refine_ls_hydrogen_treatment constr
_refine_ls_number_parameters 172
_refine_ls_number_reflns 3760
_refine_ls_number_restraints 0
_refine_ls_R_factor_gt 0.0767
_refine_ls_shift/su_max 0.000
_refine_ls_structure_factor_coef Fsqd
_refine_ls_weighting_details 'w = 1/[\s^2^(Fo^2^)+(0.1351P)^2^+0.0000P] where P=(Fo^2^+2Fc^2^)/3'
_refine_ls_weighting_scheme calc
_refine_ls_wR_factor_ref 0.2532
_reflns_number_gt 1748
_reflns_number_total 3760
_reflns_threshold_expression F^2^>2.0\s(F^2^)
_cod_data_source_file c9ce00952c2.cif
_cod_data_source_block (perylene)(OS-Et)
_cod_depositor_comments 'Adding full bibliography for 7233013--7233023.cif.'
_cod_database_code 7233023

loop_
_symmetry_equiv_pos_site_id
_symmetry_equiv_pos_as_xyz
1 +X,+Y,+Z
2 -X,-Y,-Z

loop_
_atom_site_label
_atom_site_type_symbol
_atom_site_fract_x
_atom_site_fract_y
_atom_site_fract_z
_atom_site_U_iso_or_equiv
_atom_site_adp_type
_atom_site_occupancy
_atom_site_symmetry_multiplicity
_atom_site_calc_flag
_atom_site_refinement_flags
S1 S 0.30626(15) 0.49066(14) 0.62372(10) 0.0448(4) Uani 1.0 2 d .
S2 S 0.3414(2) 0.63344(19) 0.87519(12) 0.0657(5) Uani 1.0 2 d .
O1 O 0.7962(5) 0.7022(5) 0.6089(3) 0.0558(9) Uani 1.0 2 d .
N1 N 0.6014(5) 0.6924(5) 0.7435(4) 0.0428(9) Uani 1.0 2 d .
C1 C 0.2387(8) 1.0362(6) 0.7479(5) 0.0554(13) Uani 1.0 2 d .
C2 C 0.4008(7) 1.1429(6) 0.7992(5) 0.0502(11) Uani 1.0 2 d .
C3 C 0.5463(7) 1.1693(5) 0.7358(4) 0.0422(10) Uani 1.0 2 d .
C4 C 0.7159(8) 1.2780(6) 0.7877(5) 0.0524(12) Uani 1.0 2 d .
C5 C 0.8563(7) 1.3015(6) 0.7261(5) 0.0557(13) Uani 1.0 2 d .
C6 C 0.8348(6) 1.2198(6) 0.6120(5) 0.0467(11) Uani 1.0 2 d .
C7 C 0.6722(6) 1.1117(5) 0.5556(4) 0.0365(9) Uani 1.0 2 d .
C8 C 0.5231(6) 1.0855(5) 0.6176(4) 0.0350(9) Uani 1.0 2 d .
C9 C 0.3513(6) 0.9749(5) 0.5661(4) 0.0360(9) Uani 1.0 2 d .
C10 C 0.2134(7) 0.9536(6) 0.6323(5) 0.0495(11) Uani 1.0 2 d .
C11 C 0.4929(6) 0.5309(5) 0.5554(4) 0.0399(9) Uani 1.0 2 d .
C12 C 0.6490(6) 0.6504(6) 0.6346(4) 0.0417(10) Uani 1.0 2 d .
C13 C 0.4282(6) 0.6171(6) 0.7566(4) 0.0434(10) Uani 1.0 2 d .
C14 C 0.7294(7) 0.8127(6) 0.8374(5) 0.0529(12) Uani 1.0 2 d .
C15 C 0.8650(8) 0.7323(7) 0.9287(5) 0.0668(15) Uani 1.0 2 d .
H1 H 0.1440 1.0182 0.7904 0.0665 Uiso 1.0 2 calc R
H2 H 0.4156 1.1983 0.8759 0.0603 Uiso 1.0 2 calc R
H4 H 0.7322 1.3338 0.8644 0.0629 Uiso 1.0 2 calc R
H5 H 0.9676 1.3733 0.7612 0.0668 Uiso 1.0 2 calc R
H6 H 0.9325 1.2380 0.5719 0.0561 Uiso 1.0 2 calc R
H10 H 0.1010 0.8825 0.5988 0.0594 Uiso 1.0 2 calc R
H14A H 0.6545 0.8725 0.8800 0.0635 Uiso 1.0 2 calc R
H14B H 0.8005 0.8927 0.7976 0.0635 Uiso 1.0 2 calc R
H15A H 0.9282 0.8116 0.9963 0.0801 Uiso 1.0 2 calc R
H15B H 0.9571 0.6933 0.8904 0.0801 Uiso 1.0 2 calc R
H15C H 0.7968 0.6402 0.9582 0.0801 Uiso 1.0 2 calc R

loop_
_atom_site_aniso_label
_atom_site_aniso_U_11
_atom_site_aniso_U_22
_atom_site_aniso_U_33
_atom_site_aniso_U_12
_atom_site_aniso_U_13
_atom_site_aniso_U_23
S1 0.0346(6) 0.0525(7) 0.0470(6) -0.0065(5) 0.0162(5) 0.0063(5)
S2 0.0623(9) 0.0820(10) 0.0561(8) -0.0033(7) 0.0300(7) -0.0009(7)
O1 0.0389(17) 0.063(2) 0.063(2) -0.0149(15) 0.0201(15) 0.0066(17)
N1 0.0389(19) 0.044(2) 0.0445(19) -0.0033(15) 0.0127(16) 0.0037(16)
C1 0.054(3) 0.055(3) 0.065(3) 0.005(3) 0.030(3) 0.006(3)
C2 0.055(3) 0.048(3) 0.050(3) 0.005(3) 0.020(3) -0.002(2)
C3 0.047(3) 0.032(2) 0.048(3) 0.0057(18) 0.012(2) 0.0011(18)
C4 0.057(3) 0.041(3) 0.052(3) -0.001(2) 0.007(3) -0.012(2)
C5 0.045(3) 0.042(3) 0.070(4) -0.004(2) 0.004(3) -0.007(3)
C6 0.035(2) 0.041(3) 0.062(3) -0.0053(18) 0.014(2) 0.001(2)
C7 0.0344(19) 0.0255(18) 0.049(3) 0.0003(15) 0.0103(17) 0.0044(17)
C8 0.0329(19) 0.0277(18) 0.044(2) 0.0024(15) 0.0104(16) 0.0012(16)
C9 0.0312(19) 0.0302(19) 0.047(3) -0.0000(15) 0.0128(17) 0.0059(17)
C10 0.041(3) 0.046(3) 0.062(3) -0.0057(19) 0.021(2) 0.005(3)
C11 0.0313(19) 0.043(3) 0.044(3) -0.0010(17) 0.0082(17) 0.0091(18)
C12 0.037(2) 0.044(3) 0.042(3) -0.0024(18) 0.0089(18) 0.0076(18)
C13 0.035(2) 0.049(3) 0.047(3) 0.0025(18) 0.0137(18) 0.012(2)
C14 0.051(3) 0.043(3) 0.062(3) -0.003(2) 0.014(3) 0.000(3)
C15 0.055(3) 0.063(4) 0.069(4) -0.002(3) -0.003(3) -0.007(3)

loop_
_atom_type_symbol
_atom_type_description
_atom_type_scat_dispersion_real
_atom_type_scat_dispersion_imag
_atom_type_scat_source
C C 0.0033 0.0016
;
International Tables for Crystallography
(1992, Vol. C, Tables 4.2.6.8 and 6.1.1.4)
;
H H 0.0000 0.0000
;
International Tables for Crystallography
(1992, Vol. C, Table 6.1.1.4)
;
N N 0.0061 0.0033
;
International Tables for Crystallography
(1992, Vol. C, Tables 4.2.6.8 and 6.1.1.4)
;
O O 0.0106 0.0060
;
International Tables for Crystallography
(1992, Vol. C, Tables 4.2.6.8 and 6.1.1.4)
;
S S 0.1246 0.1234
;
International Tables for Crystallography
(1992, Vol. C, Tables 4.2.6.8 and 6.1.1.4)
;

loop_
_geom_angle_atom_site_label_1
_geom_angle_atom_site_label_2
_geom_angle_atom_site_label_3
_geom_angle
_geom_angle_publ_flag
_geom_angle_site_symmetry_1
_geom_angle_site_symmetry_3
C11 S1 C13 92.2(2) yes . .
C12 N1 C13 116.3(4) yes . .
C12 N1 C14 121.0(4) yes . .
C13 N1 C14 122.7(4) yes . .
C2 C1 C10 120.8(6) yes . .
C1 C2 C3 119.9(5) yes . .
C2 C3 C4 120.8(5) yes . .
C2 C3 C8 120.1(4) yes . .
C4 C3 C8 119.0(5) yes . .
C3 C4 C5 120.4(5) yes . .
C4 C5 C6 120.7(4) yes . .
C5 C6 C7 122.0(5) yes . .
C6 C7 C8 118.5(4) yes . .
C6 C7 C9 122.0(5) yes . 2_676
C8 C7 C9 119.5(3) yes . 2_676
C3 C8 C7 119.4(4) yes . .
C3 C8 C9 118.6(4) yes . .
C7 C8 C9 121.9(4) yes . .
C7 C9 C8 118.6(4) yes 2_676 .
C7 C9 C10 122.6(4) yes 2_676 .
C8 C9 C10 118.8(4) yes . .
C1 C10 C9 121.7(4) yes . .
S1 C11 C11 128.1(3) yes . 2_666
S1 C11 C12 111.0(4) yes . .
C11 C11 C12 120.9(4) yes 2_666 .
O1 C12 N1 125.1(4) yes . .
O1 C12 C11 125.2(5) yes . .
N1 C12 C11 109.7(4) yes . .
S1 C13 S2 122.0(3) yes . .
S1 C13 N1 110.7(4) yes . .
S2 C13 N1 127.3(3) yes . .
N1 C14 C15 112.6(4) yes . .
C2 C1 H1 119.610 no . .
C10 C1 H1 119.611 no . .
C1 C2 H2 120.060 no . .
C3 C2 H2 120.058 no . .
C3 C4 H4 119.816 no . .
C5 C4 H4 119.819 no . .
C4 C5 H5 119.640 no . .
C6 C5 H5 119.647 no . .
C5 C6 H6 119.010 no . .
C7 C6 H6 119.019 no . .
C1 C10 H10 119.133 no . .
C9 C10 H10 119.131 no . .
N1 C14 H14A 109.070 no . .
N1 C14 H14B 109.070 no . .
C15 C14 H14A 109.078 no . .
C15 C14 H14B 109.074 no . .
H14A C14 H14B 107.831 no . .
C14 C15 H15A 109.468 no . .
C14 C15 H15B 109.474 no . .
C14 C15 H15C 109.471 no . .
H15A C15 H15B 109.472 no . .
H15A C15 H15C 109.472 no . .
H15B C15 H15C 109.471 no . .

loop_
_geom_bond_atom_site_label_1
_geom_bond_atom_site_label_2
_geom_bond_distance
_geom_bond_publ_flag
_geom_bond_site_symmetry_2
S1 C11 1.720(5) yes .
S1 C13 1.757(5) yes .
S2 C13 1.612(6) yes .
O1 C12 1.209(6) yes .
N1 C12 1.389(6) yes .
N1 C13 1.377(6) yes .
N1 C14 1.468(6) yes .
C1 C2 1.364(7) yes .
C1 C10 1.396(7) yes .
C2 C3 1.413(8) yes .
C3 C4 1.412(6) yes .
C3 C8 1.429(6) yes .
C4 C5 1.366(8) yes .
C5 C6 1.383(7) yes .
C6 C7 1.384(6) yes .
C7 C8 1.425(7) yes .
C7 C9 1.473(6) yes 2_676
C8 C9 1.430(5) yes .
C9 C10 1.385(7) yes .
C11 C11 1.355(7) yes 2_666
C11 C12 1.483(6) yes .
C14 C15 1.491(8) yes .
C1 H1 0.930 no .
C2 H2 0.930 no .
C4 H4 0.930 no .
C5 H5 0.930 no .
C6 H6 0.930 no .
C10 H10 0.930 no .
C14 H14A 0.970 no .
C14 H14B 0.970 no .
C15 H15A 0.960 no .
C15 H15B 0.960 no .
C15 H15C 0.960 no .

loop_
_geom_contact_atom_site_label_1
_geom_contact_atom_site_label_2
_geom_contact_distance
_geom_contact_publ_flag
_geom_contact_site_symmetry_2
S1 O1 2.876(4) no 2_666
S1 C12 3.178(5) no 2_666
S2 C14 3.148(6) no .
O1 C11 2.881(5) no 2_666
O1 C13 3.493(7) no .
O1 C14 2.852(7) no .
O1 C15 3.502(7) no .
C1 C8 2.810(8) no .
C2 C9 2.823(7) no .
C3 C6 2.787(8) no .
C3 C10 2.783(6) no .
C4 C7 2.814(7) no .
C5 C8 2.797(6) no .
C6 C10 2.954(7) no 2_676
C7 C7 2.889(5) no 2_676
C8 C8 2.859(6) no 2_676
C9 C9 2.907(7) no 2_676
C12 C15 3.308(7) no .
C13 C15 3.318(7) no .
S1 C2 3.572(6) no 1_545
S1 C3 3.464(5) no 1_545
O1 C9 3.488(6) no 2_676
O1 C10 3.395(6) no 1_655
N1 C9 3.526(6) no .
C1 C6 3.548(7) no 1_455
C2 S1 3.572(6) no 1_565
C3 S1 3.464(5) no 1_565
C3 C14 3.485(7) no .
C4 C12 3.586(7) no 1_565
C5 C12 3.480(7) no 1_565
C6 C1 3.548(7) no 1_655
C6 C11 3.597(7) no 2_676
C7 C11 3.470(6) no 2_676
C8 C14 3.598(7) no .
C9 O1 3.488(6) no 2_676
C9 N1 3.526(6) no .
C10 O1 3.395(6) no 1_455
C10 C13 3.520(7) no .
C11 C6 3.597(7) no 2_676
C11 C7 3.470(6) no 2_676
C12 C4 3.586(7) no 1_545
C12 C5 3.480(7) no 1_545
C13 C10 3.520(7) no .
C14 C3 3.485(7) no .
C14 C8 3.598(7) no .
S2 H14A 2.7940 no .
S2 H15C 3.2405 no .
O1 H14B 2.5626 no .
O1 H15B 3.1135 no .
N1 H15A 3.2716 no .
N1 H15B 2.7383 no .
N1 H15C 2.5857 no .
C2 H4 2.6299 no .
C2 H10 3.2289 no .
C3 H1 3.2441 no .
C3 H5 3.2492 no .
C4 H2 2.6340 no .
C4 H6 3.2193 no .
C6 H4 3.2269 no .
C6 H10 2.6411 no 2_676
C7 H5 3.2506 no .
C7 H10 2.6663 no 2_676
C8 H2 3.3019 no .
C8 H4 3.2894 no .
C8 H6 3.2539 no .
C8 H10 3.2637 no .
C9 H1 3.2600 no .
C9 H6 2.6526 no 2_676
C10 H2 3.2394 no .
C10 H6 2.6342 no 2_676
C12 H14A 3.2191 no .
C12 H14B 2.5752 no .
C12 H15B 3.1850 no .
C12 H15C 3.5499 no .
C13 H14A 2.5988 no .
C13 H14B 3.2233 no .
C13 H15C 3.0701 no .
H1 H2 2.2895 no .
H1 H10 2.3088 no .
H2 H4 2.4680 no .
H4 H5 2.2887 no .
H5 H6 2.2945 no .
H6 H10 2.0627 no 2_676
H14A H15A 2.2519 no .
H14A H15B 2.7943 no .
H14A H15C 2.3835 no .
H14B H15A 2.3693 no .
H14B H15B 2.2638 no .
H14B H15C 2.7968 no .
S1 H5 3.2785 no 1_445
S1 H6 3.1193 no 1_445
S1 H6 3.5256 no 2_676
S2 H2 3.0919 no 2_677
S2 H4 3.1029 no 2_677
S2 H5 3.1957 no 1_445
S2 H15B 2.9621 no 1_455
S2 H15C 3.1859 no 2_667
O1 H1 3.5560 no 1_655
O1 H5 3.4600 no 1_545
O1 H6 3.1676 no 2_776
O1 H10 2.5337 no 1_655
N1 H4 3.4317 no 1_545
C1 H6 3.2910 no 1_455
C1 H14A 3.5206 no .
C1 H14B 3.4479 no 1_455
C2 H14A 3.0985 no .
C3 H14A 3.0576 no .
C3 H14B 3.1096 no .
C4 H14A 3.5083 no .
C4 H14B 3.2792 no .
C4 H15A 3.3041 no 2_777
C4 H15C 3.3509 no 1_565
C5 H1 3.3182 no 1_655
C5 H14B 3.4532 no .
C5 H15A 3.3767 no 2_777
C5 H15B 3.5152 no 1_565
C6 H1 3.3157 no 1_655
C6 H10 3.5902 no 1_655
C6 H14B 3.4726 no .
C7 H14B 3.3354 no .
C8 H14A 3.4915 no .
C8 H14B 3.1442 no .
C10 H6 3.2875 no 1_455
C10 H10 3.4861 no 2_576
C12 H5 3.5623 no 1_545
C13 H4 3.4781 no 1_545
C14 H1 3.4335 no 1_655
C15 H1 3.5440 no 1_655
C15 H2 3.4166 no 2_677
C15 H4 3.2603 no 1_545
C15 H4 3.4245 no 2_777
C15 H5 3.5949 no 2_777
H1 O1 3.5560 no 1_455
H1 C5 3.3182 no 1_455
H1 C6 3.3157 no 1_455
H1 C14 3.4335 no 1_455
H1 C15 3.5440 no 1_455
H1 H5 3.3191 no 1_455
H1 H6 3.3118 no 1_455
H1 H14B 2.6089 no 1_455
H1 H15A 3.4685 no 1_455
H1 H15A 2.9053 no 2_677
H1 H15B 3.1876 no 1_455
H2 S2 3.0919 no 2_677
H2 C15 3.4166 no 2_677
H2 H14A 3.3626 no .
H2 H14A 2.9726 no 2_677
H2 H15A 3.1720 no 2_677
H2 H15C 3.0517 no 2_677
H4 S2 3.1029 no 2_677
H4 N1 3.4317 no 1_565
H4 C13 3.4781 no 1_565
H4 C15 3.2603 no 1_565
H4 C15 3.4245 no 2_777
H4 H15A 3.0271 no 2_777
H4 H15B 3.1298 no 1_565
H4 H15B 3.1742 no 2_777
H4 H15C 2.6044 no 1_565
H4 H15C 3.5322 no 2_777
H5 S1 3.2785 no 1_665
H5 S2 3.1957 no 1_665
H5 O1 3.4600 no 1_565
H5 C12 3.5623 no 1_565
H5 C15 3.5949 no 2_777
H5 H1 3.3191 no 1_655
H5 H15A 3.1563 no 2_777
H5 H15B 2.9460 no 1_565
H5 H15C 3.5741 no 1_565
H5 H15C 3.2347 no 2_777
H6 S1 3.1193 no 1_665
H6 S1 3.5256 no 2_676
H6 O1 3.1676 no 2_776
H6 C1 3.2910 no 1_655
H6 C10 3.2875 no 1_655
H6 H1 3.3118 no 1_655
H6 H10 3.2936 no 1_655
H10 O1 2.5337 no 1_455
H10 C6 3.5902 no 1_455
H10 C10 3.4861 no 2_576
H10 H6 3.2936 no 1_455
H10 H10 3.2209 no 2_576
H10 H14B 3.4881 no 1_455
H14A C1 3.5206 no .
H14A C2 3.0985 no .
H14A C3 3.0576 no .
H14A C4 3.5083 no .
H14A C8 3.4915 no .
H14A H2 3.3626 no .
H14A H2 2.9726 no 2_677
H14B C1 3.4479 no 1_655
H14B C3 3.1096 no .
H14B C4 3.2792 no .
H14B C5 3.4532 no .
H14B C6 3.4726 no .
H14B C7 3.3354 no .
H14B C8 3.1442 no .
H14B H1 2.6089 no 1_655
H14B H10 3.4881 no 1_655
H14B H15A 3.3471 no 2_777
H15A C4 3.3041 no 2_777
H15A C5 3.3767 no 2_777
H15A H1 3.4685 no 1_655
H15A H1 2.9053 no 2_677
H15A H2 3.1720 no 2_677
H15A H4 3.0271 no 2_777
H15A H5 3.1563 no 2_777
H15A H14B 3.3471 no 2_777
H15A H15A 3.1009 no 2_777
H15B S2 2.9621 no 1_655
H15B C5 3.5152 no 1_545
H15B H1 3.1876 no 1_655
H15B H4 3.1298 no 1_545
H15B H4 3.1742 no 2_777
H15B H5 2.9460 no 1_545
H15C S2 3.1859 no 2_667
H15C C4 3.3509 no 1_545
H15C H2 3.0517 no 2_677
H15C H4 2.6044 no 1_545
H15C H4 3.5322 no 2_777
H15C H5 3.5741 no 1_545
H15C H5 3.2347 no 2_777

loop_
_geom_torsion_atom_site_label_1
_geom_torsion_atom_site_label_2
_geom_torsion_atom_site_label_3
_geom_torsion_atom_site_label_4
_geom_torsion
_geom_torsion_publ_flag
_geom_torsion_site_symmetry_1
_geom_torsion_site_symmetry_3
_geom_torsion_site_symmetry_4
C11 S1 C13 S2 -175.9(4) no . . .
C11 S1 C13 N1 3.0(3) no . . .
C13 S1 C11 C11 178.0(4) no . . 2_666
C13 S1 C11 C12 -2.6(3) no . . .
C12 N1 C13 S1 -2.7(5) no . . .
C12 N1 C13 S2 176.1(4) no . . .
C13 N1 C12 O1 -178.6(4) no . . .
C13 N1 C12 C11 0.8(5) no . . .
C12 N1 C14 C15 -90.6(5) no . . .
C14 N1 C12 O1 2.3(7) no . . .
C14 N1 C12 C11 -178.4(4) no . . .
C13 N1 C14 C15 90.3(5) no . . .
C14 N1 C13 S1 176.4(4) no . . .
C14 N1 C13 S2 -4.8(7) no . . .
C2 C1 C10 C9 0.8(8) no . . .
C10 C1 C2 C3 -0.7(8) no . . .
C1 C2 C3 C4 -179.4(4) no . . .
C1 C2 C3 C8 0.5(7) no . . .
C2 C3 C4 C5 179.4(4) no . . .
C2 C3 C8 C7 -179.1(4) no . . .
C2 C3 C8 C9 -0.3(6) no . . .
C4 C3 C8 C7 0.8(6) no . . .
C4 C3 C8 C9 179.6(4) no . . .
C8 C3 C4 C5 -0.5(7) no . . .
C3 C4 C5 C6 0.1(7) no . . .
C4 C5 C6 C7 -0.0(7) no . . .
C5 C6 C7 C8 0.3(7) no . . .
C5 C6 C7 C9 179.7(4) no . . 2_676
C6 C7 C8 C3 -0.7(6) no . . .
C6 C7 C8 C9 -179.5(4) no . . .
C6 C7 C9 C8 179.5(4) no . 2_676 2_676
C6 C7 C9 C10 -0.2(6) no . 2_676 2_676
C8 C7 C9 C8 -1.1(6) no . 2_676 2_676
C8 C7 C9 C10 179.1(4) no . 2_676 2_676
C9 C7 C8 C3 179.9(3) no 2_676 . .
C9 C7 C8 C9 1.1(6) no 2_676 . .
C3 C8 C9 C7 -179.9(4) no . . 2_676
C3 C8 C9 C10 0.3(6) no . . .
C7 C8 C9 C7 -1.1(6) no . . 2_676
C7 C8 C9 C10 179.1(4) no . . .
C7 C9 C10 C1 179.7(4) no 2_676 . .
C8 C9 C10 C1 -0.5(7) no . . .
S1 C11 C11 S1 -180(305279) no . 2_666 2_666
S1 C11 C11 C12 -0.7(6) no . 2_666 2_666
S1 C11 C12 O1 -179.0(4) no . . .
S1 C11 C12 N1 1.6(5) no . . .
C11 C11 C12 O1 0.4(7) no 2_666 . .
C11 C11 C12 N1 -179.0(4) no 2_666 . .
C12 C11 C11 S1 0.7(7) no . 2_666 2_666
C12 C11 C11 C12 180(356455) no . 2_666 2_666
